data_7153635
loop_
_publ_author_name
'Nagaradja, Elisabeth'
'Chevallier, Floris'
'Roisnel, Thierry'
'Dorcet, Vincent'
'Halauko, Yury S.'
'Ivashkevich, Oleg A.'
'Matulis, Vadim E.'
'Mongin, Florence'

_publ_section_title
;
 Deproto-metallation using a mixed lithium-zinc base and computed CH
 acidity of 1-aryl 1H-benzotriazoles and 1-aryl 1H-indazoles.
;
_journal_issue 9
_journal_name_full 'Organic &amp; biomolecular chemistry'
_journal_page_first 1475
_journal_page_last 1487
_journal_paper_doi 10.1039/c3ob42380h
_journal_volume 12
_journal_year 2014
_chemical_absolute_configuration ad
_chemical_compound_source 'synthesis as described'
_chemical_formula_moiety 'C10 H5 I2 N3 S1'
_chemical_formula_sum 'C10 H5 I2 N3 S'
_chemical_formula_weight 453.04
_chemical_name_systematic
;
 ?
;
_space_group_IT_number 29
_symmetry_cell_setting orthorhombic
_symmetry_Int_Tables_number 29
_symmetry_space_group_name_Hall 'P 2c -2b'
_symmetry_space_group_name_H-M 'P b c 21'
_atom_sites_solution_hydrogens geom
_atom_sites_solution_primary direct
_atom_sites_solution_secondary difmap
_audit_conform_dict_location ftp://ftp.iucr.org/pub/cif_core.dic
_audit_conform_dict_name cif_core.dic
_audit_conform_dict_version 2.3
_audit_creation_date 2013-09-19T17:26:15-00:00
_audit_creation_method 'WinGX routine CIF_UPDATE'
_cell_angle_alpha 90
_cell_angle_beta 90
_cell_angle_gamma 90
_cell_formula_units_Z 8
_cell_length_a 4.10400(10)
_cell_length_b 22.5488(7)
_cell_length_c 25.9538(10)
_cell_measurement_reflns_used 7116
_cell_measurement_temperature 150(2)
_cell_measurement_theta_max 27.41
_cell_measurement_theta_min 2.39
_cell_measurement_wavelength 0.71073
_cell_volume 2401.77(13)
_computing_cell_refinement 'Bruker APEX2 (Bruker, 2006)'
_computing_data_collection 'Bruker APEX2 (Bruker, 2006)'
_computing_data_reduction 'Bruker APEX2 (Bruker, 2006)'
_computing_molecular_graphics 'Ortep-3 for Windows (Farrugia, 1997)'
_computing_publication_material
;
           WinGX publication routines (Farrugia, 2012),
           CRYSCAL (T. Roisnel, local program)
;
_computing_structure_refinement 'SHELXL-97 (Sheldrick, 1997)'
_computing_structure_solution 'SIR97 (Altomare et al., 1999)'
_diffrn_ambient_temperature 150(2)
_diffrn_detector 'CCD plate'
_diffrn_measured_fraction_theta_full 0.986
_diffrn_measured_fraction_theta_max 0.986
_diffrn_measurement_device_type 'APEXII, Bruker-AXS'
_diffrn_measurement_method 'CCD rotation images, thin slices'
_diffrn_radiation_monochromator graphite
_diffrn_radiation_probe x-ray
_diffrn_radiation_type MoK\a
_diffrn_radiation_wavelength 0.71073
_diffrn_reflns_av_R_equivalents 0.0421
_diffrn_reflns_av_unetI/netI 0.0574
_diffrn_reflns_limit_h_max 5
_diffrn_reflns_limit_h_min -5
_diffrn_reflns_limit_k_max 26
_diffrn_reflns_limit_k_min -29
_diffrn_reflns_limit_l_max 33
_diffrn_reflns_limit_l_min -33
_diffrn_reflns_number 14499
_diffrn_reflns_theta_full 27.48
_diffrn_reflns_theta_max 27.48
_diffrn_reflns_theta_min 2.97
_exptl_absorpt_coefficient_mu 5.386
_exptl_absorpt_correction_T_max 0.764
_exptl_absorpt_correction_T_min 0.401
_exptl_absorpt_correction_type multi-scan
_exptl_absorpt_process_details
;
  [Sheldrick, G.M. (2002). SADABS Bruker AXS Inc., Madison, Wisconsin, USA]
;
_exptl_crystal_colour orange
_exptl_crystal_density_diffrn 2.506
_exptl_crystal_density_method 'not measured'
_exptl_crystal_description plate
_exptl_crystal_F_000 1664
_exptl_crystal_size_max 0.55
_exptl_crystal_size_mid 0.42
_exptl_crystal_size_min 0.05
_refine_diff_density_max 2.406
_refine_diff_density_min -0.974
_refine_diff_density_rms 0.215
_refine_ls_abs_structure_details 'Flack H D (1983), Acta Cryst. A39, 876-881'
_refine_ls_abs_structure_Flack 0.06(4)
_refine_ls_extinction_method none
_refine_ls_goodness_of_fit_ref 1.093
_refine_ls_hydrogen_treatment constr
_refine_ls_matrix_type full
_refine_ls_number_parameters 217
_refine_ls_number_reflns 5344
_refine_ls_number_restraints 1
_refine_ls_restrained_S_all 1.093
_refine_ls_R_factor_all 0.0466
_refine_ls_R_factor_gt 0.0441
_refine_ls_shift/su_max 0.001
_refine_ls_shift/su_mean 0
_refine_ls_structure_factor_coef Fsqd
_refine_ls_weighting_details 'calc w=1/[\s^2^(Fo^2^)+(0.0456P)^2^+9.1219P] where P=(Fo^2^+2Fc^2^)/3'
_refine_ls_weighting_scheme calc
_refine_ls_wR_factor_gt 0.1001
_refine_ls_wR_factor_ref 0.1015
_reflns_number_gt 5098
_reflns_number_total 5344
_reflns_threshold_expression >2sigma(I)
_cod_data_source_file c3ob42380h.txt
_cod_data_source_block 4g
_cod_original_formula_sum 'C10 H5 I2 N3 S1'
_cod_database_code 7153635

loop_
_symmetry_equiv_pos_as_xyz
'x, y, z'
'-x, -y, z+1/2'
'-x, y+1/2, z'
'x, -y+1/2, z+1/2'

loop_
_atom_site_label
_atom_site_type_symbol
_atom_site_fract_x
_atom_site_fract_y
_atom_site_fract_z
_atom_site_U_iso_or_equiv
_atom_site_adp_type
_atom_site_occupancy
_atom_site_symmetry_multiplicity
_atom_site_calc_flag
_atom_site_refinement_flags
I1 I 0.54559(14) 0.07297(3) 0.34338(2) 0.02659(15) Uani 1 1 d .
I2 I -0.15828(14) 0.03179(3) 0.74651(3) 0.02289(14) Uani 1 1 d .
S1 S 0.3430(5) 0.04262(9) 0.46319(9) 0.0191(5) Uani 1 1 d .
C1 C 0.349(2) 0.0945(4) 0.4145(4) 0.0215(11) Uani 1 1 d .
C2 C 0.225(2) 0.1473(4) 0.4288(4) 0.0215(11) Uani 1 1 d .
H2 H 0.2176 0.1812 0.4071 0.026 Uiso 1 1 calc R
C3 C 0.103(2) 0.1461(4) 0.4812(4) 0.0215(11) Uani 1 1 d .
H3 H 0.0003 0.1787 0.4978 0.026 Uiso 1 1 calc R
C4 C 0.155(2) 0.0932(4) 0.5034(3) 0.0165(17) Uani 1 1 d .
N5 N 0.0718(18) 0.0776(3) 0.5542(3) 0.0139(14) Uani 1 1 d .
N6 N -0.085(2) 0.0257(3) 0.5643(3) 0.0231(17) Uani 1 1 d .
N7 N -0.1283(18) 0.0213(3) 0.6141(3) 0.0181(16) Uani 1 1 d .
C8 C 0.006(2) 0.0710(4) 0.6375(4) 0.0173(7) Uani 1 1 d .
C9 C 0.026(2) 0.0878(4) 0.6894(4) 0.0173(7) Uani 1 1 d .
C10 C 0.176(2) 0.1407(3) 0.6996(4) 0.0173(7) Uani 1 1 d .
H10 H 0.19 0.1536 0.7343 0.021 Uiso 1 1 calc R
C11 C 0.309(2) 0.1763(4) 0.6612(3) 0.0173(7) Uani 1 1 d .
H11 H 0.4118 0.2124 0.6706 0.021 Uiso 1 1 calc R
C12 C 0.295(2) 0.1605(4) 0.6102(3) 0.0173(7) Uani 1 1 d .
H12 H 0.3873 0.1845 0.5839 0.021 Uiso 1 1 calc R
C13 C 0.137(2) 0.1074(4) 0.5993(4) 0.0173(7) Uani 1 1 d .
I3 I 0.98190(14) 0.16288(3) 0.22618(2) 0.02276(14) Uani 1 1 d .
I4 I 0.59234(13) 0.22999(2) -0.18054(2) 0.02041(13) Uani 1 1 d .
S2 S 0.8421(5) 0.19752(9) 0.10567(9) 0.0173(4) Uani 1 1 d .
C21 C 0.795(2) 0.1459(4) 0.1536(3) 0.0169(9) Uani 1 1 d .
C22 C 0.628(2) 0.0954(4) 0.1374(4) 0.0169(9) Uani 1 1 d .
H22 H 0.5745 0.0628 0.1591 0.02 Uiso 1 1 calc R
C23 C 0.547(2) 0.0991(4) 0.0847(4) 0.0169(9) Uani 1 1 d .
H23 H 0.4371 0.0686 0.0665 0.02 Uiso 1 1 calc R
C24 C 0.645(2) 0.1512(4) 0.0624(4) 0.0169(9) Uani 1 1 d .
N25 N 0.6093(17) 0.1703(3) 0.0116(3) 0.0147(14) Uani 1 1 d .
N26 N 0.771(2) 0.2217(3) -0.0022(3) 0.0250(18) Uani 1 1 d .
N27 N 0.7323(19) 0.2304(3) -0.0515(3) 0.0215(17) Uani 1 1 d .
C28 C 0.542(2) 0.1842(3) -0.0705(4) 0.0144(17) Uani 1 1 d .
C29 C 0.4465(19) 0.1732(3) -0.1212(4) 0.0129(16) Uani 1 1 d .
C30 C 0.261(2) 0.1232(3) -0.1298(4) 0.0178(10) Uani 1 1 d .
H30 H 0.1916 0.1141 -0.1638 0.021 Uiso 1 1 calc R
C31 C 0.172(2) 0.0853(4) -0.0888(4) 0.0178(10) Uani 1 1 d .
H31 H 0.0425 0.0514 -0.0961 0.021 Uiso 1 1 calc R
C32 C 0.265(2) 0.0956(4) -0.0388(4) 0.0178(10) Uani 1 1 d .
H32 H 0.2039 0.0699 -0.0114 0.021 Uiso 1 1 calc R
C33 C 0.456(2) 0.1464(4) -0.0306(4) 0.0157(17) Uani 1 1 d .

loop_
_atom_site_aniso_label
_atom_site_aniso_U_11
_atom_site_aniso_U_22
_atom_site_aniso_U_33
_atom_site_aniso_U_23
_atom_site_aniso_U_13
_atom_site_aniso_U_12
I1 0.0187(3) 0.0448(4) 0.0163(3) -0.0085(3) 0.0031(3) -0.0043(2)
I2 0.0196(3) 0.0307(3) 0.0183(3) 0.0081(3) 0.0001(2) -0.0057(2)
S1 0.0248(12) 0.0132(9) 0.0193(12) -0.0033(9) 0.0003(9) 0.0045(8)
C1 0.026(3) 0.018(2) 0.020(3) -0.003(2) 0.005(2) 0.005(2)
C2 0.026(3) 0.018(2) 0.020(3) -0.003(2) 0.005(2) 0.005(2)
C3 0.026(3) 0.018(2) 0.020(3) -0.003(2) 0.005(2) 0.005(2)
C4 0.021(4) 0.017(4) 0.011(4) -0.004(3) 0.007(3) -0.004(3)
N5 0.022(4) 0.011(3) 0.009(4) 0.004(3) -0.007(3) -0.002(3)
N6 0.036(5) 0.015(3) 0.018(4) -0.003(3) -0.006(3) -0.005(3)
N7 0.023(4) 0.015(3) 0.016(4) 0.000(3) -0.005(3) -0.005(3)
C8 0.0222(19) 0.0133(16) 0.0164(19) 0.0010(14) -0.0017(14) -0.0007(13)
C9 0.0222(19) 0.0133(16) 0.0164(19) 0.0010(14) -0.0017(14) -0.0007(13)
C10 0.0222(19) 0.0133(16) 0.0164(19) 0.0010(14) -0.0017(14) -0.0007(13)
C11 0.0222(19) 0.0133(16) 0.0164(19) 0.0010(14) -0.0017(14) -0.0007(13)
C12 0.0222(19) 0.0133(16) 0.0164(19) 0.0010(14) -0.0017(14) -0.0007(13)
C13 0.0222(19) 0.0133(16) 0.0164(19) 0.0010(14) -0.0017(14) -0.0007(13)
I3 0.0183(3) 0.0372(3) 0.0128(3) -0.0046(3) -0.0011(2) 0.0011(2)
I4 0.0183(3) 0.0261(3) 0.0168(3) 0.0066(2) -0.0005(2) -0.0036(2)
S2 0.0182(11) 0.0149(10) 0.0188(11) -0.0003(8) -0.0011(9) -0.0036(8)
C21 0.018(2) 0.0181(19) 0.014(2) -0.0002(18) -0.0008(16) -0.0027(16)
C22 0.018(2) 0.0181(19) 0.014(2) -0.0002(18) -0.0008(16) -0.0027(16)
C23 0.018(2) 0.0181(19) 0.014(2) -0.0002(18) -0.0008(16) -0.0027(16)
C24 0.018(2) 0.0181(19) 0.014(2) -0.0002(18) -0.0008(16) -0.0027(16)
N25 0.016(4) 0.012(3) 0.016(4) 0.001(3) 0.000(3) -0.005(2)
N26 0.035(5) 0.016(3) 0.024(4) -0.003(3) -0.003(4) -0.010(3)
N27 0.023(4) 0.015(3) 0.027(4) 0.003(3) -0.006(3) -0.005(3)
C28 0.015(4) 0.006(3) 0.022(5) -0.001(3) -0.006(3) 0.002(3)
C29 0.011(4) 0.014(3) 0.013(4) 0.004(3) 0.003(3) 0.001(3)
C30 0.022(3) 0.012(2) 0.019(3) -0.003(2) -0.003(2) -0.0030(18)
C31 0.022(3) 0.012(2) 0.019(3) -0.003(2) -0.003(2) -0.0030(18)
C32 0.022(3) 0.012(2) 0.019(3) -0.003(2) -0.003(2) -0.0030(18)
C33 0.012(4) 0.015(4) 0.020(5) 0.001(4) 0.001(3) -0.001(3)

loop_
_atom_type_symbol
_atom_type_description
_atom_type_scat_dispersion_real
_atom_type_scat_dispersion_imag
_atom_type_scat_source
C C 0.0033 0.0016 'International Tables Vol C Tables 4.2.6.8 and 6.1.1.4'
H H 0 0 'International Tables Vol C Tables 4.2.6.8 and 6.1.1.4'
N N 0.0061 0.0033 'International Tables Vol C Tables 4.2.6.8 and 6.1.1.4'
S S 0.1246 0.1234 'International Tables Vol C Tables 4.2.6.8 and 6.1.1.4'
I I -0.4742 1.8119 'International Tables Vol C Tables 4.2.6.8 and 6.1.1.4'

loop_
_geom_angle_atom_site_label_1
_geom_angle_atom_site_label_2
_geom_angle_atom_site_label_3
_geom_angle
C1 S1 C4 90.1(4)
C2 C1 S1 113.2(7)
C2 C1 I1 126.7(7)
S1 C1 I1 120.1(5)
C1 C2 C3 111.8(8)
C1 C2 H2 124.1
C3 C2 H2 124.1
C4 C3 C2 111.4(8)
C4 C3 H3 124.3
C2 C3 H3 124.3
C3 C4 N5 125.9(8)
C3 C4 S1 113.5(7)
N5 C4 S1 120.6(6)
N6 N5 C13 110.4(7)
N6 N5 C4 120.6(7)
C13 N5 C4 128.9(7)
N7 N6 N5 108.6(7)
N6 N7 C8 108.4(7)
N7 C8 C13 108.5(8)
N7 C8 C9 131.3(8)
C13 C8 C9 120.2(8)
C10 C9 C8 116.5(8)
C10 C9 I2 123.6(7)
C8 C9 I2 119.9(6)
C9 C10 C11 122.9(9)
C9 C10 H10 118.6
C11 C10 H10 118.6
C12 C11 C10 121.6(8)
C12 C11 H11 119.2
C10 C11 H11 119.2
C11 C12 C13 116.1(8)
C11 C12 H12 122
C13 C12 H12 122
N5 C13 C12 133.2(8)
N5 C13 C8 104.1(7)
C12 C13 C8 122.7(9)
C21 S2 C24 90.4(4)
C22 C21 S2 113.1(7)
C22 C21 I3 127.3(6)
S2 C21 I3 119.6(4)
C21 C22 C23 110.9(8)
C21 C22 H22 124.6
C23 C22 H22 124.6
C24 C23 C22 113.2(8)
C24 C23 H23 123.4
C22 C23 H23 123.4
C23 C24 N25 129.3(8)
C23 C24 S2 112.4(7)
N25 C24 S2 118.3(6)
C33 N25 N26 110.1(7)
C33 N25 C24 132.8(7)
N26 N25 C24 117.0(7)
N27 N26 N25 108.7(7)
N26 N27 C28 107.7(7)
C33 C28 N27 109.8(8)
C33 C28 C29 121.4(7)
N27 C28 C29 128.7(8)
C30 C29 C28 117.0(8)
C30 C29 I4 122.8(7)
C28 C29 I4 120.2(6)
C29 C30 C31 121.0(8)
C29 C30 H30 119.5
C31 C30 H30 119.5
C32 C31 C30 122.6(8)
C32 C31 H31 118.7
C30 C31 H31 118.7
C31 C32 C33 115.8(8)
C31 C32 H32 122.1
C33 C32 H32 122.1
N25 C33 C28 103.7(7)
N25 C33 C32 134.2(8)
C28 C33 C32 122.1(8)

loop_
_geom_bond_atom_site_label_1
_geom_bond_atom_site_label_2
_geom_bond_distance
I1 C1 2.072(9)
I2 C9 2.088(9)
S1 C1 1.721(10)
S1 C4 1.728(9)
C1 C2 1.347(12)
C2 C3 1.450(13)
C2 H2 0.95
C3 C4 1.341(12)
C3 H3 0.95
C4 N5 1.408(11)
N5 N6 1.362(10)
N5 C13 1.374(11)
N6 N7 1.310(11)
N7 C8 1.389(11)
C8 C13 1.395(12)
C8 C9 1.401(13)
C9 C10 1.368(11)
C10 C11 1.390(12)
C10 H10 0.95
C11 C12 1.373(12)
C11 H11 0.95
C12 C13 1.390(11)
C12 H12 0.95
I3 C21 2.070(9)
I4 C29 2.090(8)
S2 C21 1.713(9)
S2 C24 1.733(9)
C21 C22 1.396(12)
C22 C23 1.410(13)
C22 H22 0.95
C23 C24 1.368(12)
C23 H23 0.95
C24 N25 1.396(11)
N25 C33 1.374(11)
N25 N26 1.382(10)
N26 N27 1.305(11)
N27 C28 1.390(10)
C28 C33 1.387(12)
C28 C29 1.398(13)
C29 C30 1.378(11)
C30 C31 1.413(12)
C30 H30 0.95
C31 C32 1.372(13)
C31 H31 0.95
C32 C33 1.404(11)
C32 H32 0.95

loop_
_geom_torsion_atom_site_label_1
_geom_torsion_atom_site_label_2
_geom_torsion_atom_site_label_3
_geom_torsion_atom_site_label_4
_geom_torsion
C4 S1 C1 C2 1.7(8)
C4 S1 C1 I1 -179.6(6)
S1 C1 C2 C3 -2.5(11)
I1 C1 C2 C3 179.0(7)
C1 C2 C3 C4 2.2(12)
C2 C3 C4 N5 179.0(8)
C2 C3 C4 S1 -0.9(11)
C1 S1 C4 C3 -0.4(8)
C1 S1 C4 N5 179.7(7)
C3 C4 N5 N6 132.7(10)
S1 C4 N5 N6 -47.5(11)
C3 C4 N5 C13 -49.9(14)
S1 C4 N5 C13 129.9(8)
C13 N5 N6 N7 0.9(10)
C4 N5 N6 N7 178.7(8)
N5 N6 N7 C8 -0.5(10)
N6 N7 C8 C13 0.0(10)
N6 N7 C8 C9 -179.9(9)
N7 C8 C9 C10 -179.8(9)
C13 C8 C9 C10 0.3(13)
N7 C8 C9 I2 1.8(13)
C13 C8 C9 I2 -178.1(6)
C8 C9 C10 C11 -1.0(13)
I2 C9 C10 C11 177.3(7)
C9 C10 C11 C12 0.5(14)
C10 C11 C12 C13 0.7(13)
N6 N5 C13 C12 178.5(9)
C4 N5 C13 C12 0.8(16)
N6 N5 C13 C8 -0.8(9)
C4 N5 C13 C8 -178.4(9)
C11 C12 C13 N5 179.3(9)
C11 C12 C13 C8 -1.5(13)
N7 C8 C13 N5 0.5(9)
C9 C8 C13 N5 -179.6(8)
N7 C8 C13 C12 -178.9(8)
C9 C8 C13 C12 1.0(14)
C24 S2 C21 C22 -1.4(7)
C24 S2 C21 I3 178.6(5)
S2 C21 C22 C23 1.8(10)
I3 C21 C22 C23 -178.2(6)
C21 C22 C23 C24 -1.4(11)
C22 C23 C24 N25 179.8(9)
C22 C23 C24 S2 0.4(10)
C21 S2 C24 C23 0.6(7)
C21 S2 C24 N25 -178.9(7)
C23 C24 N25 C33 4.1(16)
S2 C24 N25 C33 -176.5(7)
C23 C24 N25 N26 -171.2(9)
S2 C24 N25 N26 8.2(11)
C33 N25 N26 N27 -1.2(10)
C24 N25 N26 N27 175.1(8)
N25 N26 N27 C28 -0.1(10)
N26 N27 C28 C33 1.4(10)
N26 N27 C28 C29 -177.3(8)
C33 C28 C29 C30 0.4(12)
N27 C28 C29 C30 178.9(8)
C33 C28 C29 I4 -178.3(6)
N27 C28 C29 I4 0.2(12)
C28 C29 C30 C31 0.2(12)
I4 C29 C30 C31 178.9(6)
C29 C30 C31 C32 -0.4(14)
C30 C31 C32 C33 -0.1(13)
N26 N25 C33 C28 1.9(9)
C24 N25 C33 C28 -173.6(9)
N26 N25 C33 C32 179.3(9)
C24 N25 C33 C32 3.7(17)
N27 C28 C33 N25 -2.0(9)
C29 C28 C33 N25 176.8(7)
N27 C28 C33 C32 -179.7(8)
C29 C28 C33 C32 -1.0(13)
C31 C32 C33 N25 -176.2(9)
C31 C32 C33 C28 0.8(13)
